data_2241105
loop_
_publ_author_name
'Gotoh, Kazuma'
'Tahara, Yuki'
'Ishida, Hiroyuki'

_publ_section_title
;
 Crystal structures of morpholinium hydrogen bromanilate at 130, 145 and
 180K
;
_journal_issue 10
_journal_name_full 'Acta Crystallographica Section E'
_journal_page_first 1226
_journal_page_last 1229
_journal_paper_doi 10.1107/S2056989015017272
_journal_volume 71
_journal_year 2015
_chemical_formula_moiety 'C4 H10 N O +, C6 H Br2 O4 -'
_chemical_formula_sum 'C10 H11 Br2 N O5'
_chemical_formula_weight 385.01
_space_group_IT_number 2
_symmetry_cell_setting triclinic
_symmetry_space_group_name_Hall '-P 1'
_symmetry_space_group_name_H-M 'P -1'
_atom_sites_solution_hydrogens mixed
_cell_angle_alpha 93.5321(7)
_cell_angle_beta 112.9738(7)
_cell_angle_gamma 115.9508(7)
_cell_formula_units_Z 2
_cell_length_a 8.62824(17)
_cell_length_b 9.23087(18)
_cell_length_c 9.46007(19)
_cell_measurement_reflns_used 15838
_cell_measurement_temperature 180.0(10)
_cell_measurement_theta_max 30.12
_cell_measurement_theta_min 3.00
_cell_volume 598.67(2)
_computing_cell_refinement
;
RAPID-AUTO (Rigaku, 2006)
;
_computing_data_collection
;
RAPID-AUTO (Rigaku, 2006)
;
_computing_data_reduction
;
RAPID-AUTO (Rigaku, 2006)
;
_computing_molecular_graphics
;
<i>ORTEP-3 for Windows</i> (Farrugia, 2012)
;
_computing_publication_material
;
CrystalStructure (Rigaku, 2010) and PLATON (Spek, 2009)
;
_computing_structure_refinement
;
SHELXL-2014/7 (Sheldrick, 2015)
;
_computing_structure_solution
;
SIR92 (Altomare <i>et al.</i>, 1994)
;
_diffrn_ambient_temperature 180.0(10)
_diffrn_detector_area_resol_mean 10.000
_diffrn_measured_fraction_theta_full 0.998
_diffrn_measured_fraction_theta_max 0.997
_diffrn_measurement_device_type 'Rigaku R-AXIS RAPIDII'
_diffrn_measurement_method \w
_diffrn_radiation_type 'Mo K\a'
_diffrn_radiation_wavelength 0.71075
_diffrn_reflns_av_R_equivalents 0.0260
_diffrn_reflns_limit_h_max 12
_diffrn_reflns_limit_h_min -12
_diffrn_reflns_limit_k_max 12
_diffrn_reflns_limit_k_min -12
_diffrn_reflns_limit_l_max 13
_diffrn_reflns_limit_l_min -13
_diffrn_reflns_number 18199
_diffrn_reflns_theta_full 25.242
_diffrn_reflns_theta_max 30.00
_diffrn_standards_number 0
_exptl_absorpt_coefficient_mu 6.803
_exptl_absorpt_correction_T_max 0.294
_exptl_absorpt_correction_T_min 0.098
_exptl_absorpt_correction_type numerical
_exptl_absorpt_process_details
;
(NUMABS; Higashi, 1999)
;
_exptl_crystal_colour brown
_exptl_crystal_density_diffrn 2.136
_exptl_crystal_density_method 'not measured'
_exptl_crystal_description block
_exptl_crystal_F_000 376.00
_exptl_crystal_size_max 0.400
_exptl_crystal_size_mid 0.340
_exptl_crystal_size_min 0.180
_refine_diff_density_max 0.585
_refine_diff_density_min -0.447
_refine_ls_extinction_method none
_refine_ls_goodness_of_fit_ref 1.088
_refine_ls_hydrogen_treatment mixed
_refine_ls_matrix_type full
_refine_ls_number_parameters 178
_refine_ls_number_reflns 3487
_refine_ls_number_restraints 2
_refine_ls_restrained_S_all 1.088
_refine_ls_R_factor_all 0.0221
_refine_ls_R_factor_gt 0.0185
_refine_ls_shift/su_max 0.001
_refine_ls_shift/su_mean 0.000
_refine_ls_structure_factor_coef Fsqd
_refine_ls_weighting_details 'w=1/[\s^2^(Fo^2^)+(0.0216P)^2^+0.3489P] where P=(Fo^2^+2Fc^2^)/3'
_refine_ls_weighting_scheme calc
_refine_ls_wR_factor_gt 0.0444
_refine_ls_wR_factor_ref 0.0476
_reflns_number_gt 3188
_reflns_number_total 3487
_reflns_threshold_expression 'I > 2\s(I)'
_cod_data_source_file lh5788sup1.cif
_cod_data_source_block 3
_cod_original_cell_volume 598.67(3)
_cod_database_code 2241105

loop_
_space_group_symop_operation_xyz
'x, y, z'
'-x, -y, -z'

loop_
_atom_site_type_symbol
_atom_site_label
_atom_site_fract_x
_atom_site_fract_y
_atom_site_fract_z
_atom_site_U_iso_or_equiv
_atom_site_adp_type
_atom_site_calc_flag
_atom_site_occupancy
Br Br1 0.75874(2) 0.69709(2) 0.16160(2) 0.02126(5) Uani d 1
Br Br2 -0.01629(2) 0.16834(2) 0.12298(2) 0.02440(5) Uani d 1
O O1 1.18225(16) 0.98340(14) 0.33207(13) 0.0212(2) Uani d 1
O O2 0.62107(15) 0.76749(14) 0.41043(13) 0.0205(2) Uani d 1
H H2 0.550(6) 0.702(5) 0.321(3) 0.031 Uiso d 0.50(3)
O O3 -0.34638(16) 0.22923(14) -0.08655(16) 0.0275(2) Uani d 1
O O4 0.33726(16) 0.50565(14) 0.19202(13) 0.0209(2) Uani d 1
H H4 0.426(5) 0.604(3) 0.231(5) 0.031 Uiso d 0.50(3)
O O5 0.82325(17) 0.26349(16) 0.42251(15) 0.0266(2) Uani d 1
N N1 0.48719(19) 0.29464(18) 0.32897(17) 0.0216(3) Uani d 1
C C1 1.0921(2) 0.98669(17) 0.40464(17) 0.0155(2) Uani d 1
C C2 0.8904(2) 0.86771(17) 0.35338(17) 0.0158(2) Uani d 1
C C3 0.7977(2) 0.87190(17) 0.44099(17) 0.0157(2) Uani d 1
C C4 -0.1853(2) 0.35010(18) -0.04556(18) 0.0185(3) Uani d 1
C C5 -0.0045(2) 0.35849(17) 0.05607(17) 0.0175(3) Uani d 1
C C6 0.1728(2) 0.49667(18) 0.10245(17) 0.0180(3) Uani d 1
C C7 0.6809(2) 0.42714(19) 0.4585(2) 0.0227(3) Uani d 1
H H7A 0.6639 0.4840 0.5389 0.027 Uiso calc 1
H H7B 0.7492 0.5122 0.4133 0.027 Uiso calc 1
C C8 0.7997(2) 0.3474(2) 0.53683(19) 0.0250(3) Uani d 1
H H8A 0.9291 0.4350 0.6226 0.030 Uiso calc 1
H H8B 0.7337 0.2662 0.5861 0.030 Uiso calc 1
C C9 0.6381(2) 0.1310(2) 0.3036(2) 0.0272(3) Uani d 1
H H9A 0.5742 0.0517 0.3552 0.033 Uiso calc 1
H H9B 0.6562 0.0690 0.2279 0.033 Uiso calc 1
C C10 0.5094(2) 0.1980(2) 0.21303(19) 0.0252(3) Uani d 1
H H10A 0.5683 0.2719 0.1554 0.030 Uiso calc 1
H H10B 0.3803 0.1040 0.1335 0.030 Uiso calc 1
H H1A 0.424(3) 0.344(3) 0.277(2) 0.025(5) Uiso d 1
H H1B 0.422(3) 0.223(3) 0.367(3) 0.026(5) Uiso d 1

loop_
_atom_site_aniso_label
_atom_site_aniso_U_11
_atom_site_aniso_U_22
_atom_site_aniso_U_33
_atom_site_aniso_U_12
_atom_site_aniso_U_13
_atom_site_aniso_U_23
Br1 0.01905(8) 0.02063(8) 0.01805(7) 0.00654(6) 0.00783(6) 0.00043(5)
Br2 0.02061(8) 0.01771(7) 0.02936(9) 0.00800(6) 0.00791(6) 0.01079(6)
O1 0.0192(5) 0.0234(5) 0.0227(5) 0.0093(4) 0.0131(4) 0.0057(4)
O2 0.0128(5) 0.0201(5) 0.0215(5) 0.0035(4) 0.0076(4) 0.0019(4)
O3 0.0161(5) 0.0194(5) 0.0374(7) 0.0049(4) 0.0080(5) 0.0101(5)
O4 0.0151(5) 0.0166(5) 0.0230(5) 0.0061(4) 0.0039(4) 0.0046(4)
O5 0.0192(5) 0.0314(6) 0.0295(6) 0.0151(5) 0.0094(5) 0.0045(5)
N1 0.0171(6) 0.0245(6) 0.0290(7) 0.0129(5) 0.0123(5) 0.0141(6)
C1 0.0148(6) 0.0147(6) 0.0180(6) 0.0076(5) 0.0079(5) 0.0069(5)
C2 0.0141(6) 0.0144(6) 0.0159(6) 0.0057(5) 0.0062(5) 0.0027(5)
C3 0.0133(6) 0.0155(6) 0.0180(6) 0.0076(5) 0.0064(5) 0.0061(5)
C4 0.0181(7) 0.0155(6) 0.0197(6) 0.0065(5) 0.0092(5) 0.0034(5)
C5 0.0175(6) 0.0141(6) 0.0192(6) 0.0073(5) 0.0078(5) 0.0053(5)
C6 0.0188(7) 0.0164(6) 0.0166(6) 0.0071(5) 0.0086(5) 0.0030(5)
C7 0.0231(7) 0.0208(7) 0.0259(7) 0.0111(6) 0.0129(6) 0.0066(6)
C8 0.0219(7) 0.0308(8) 0.0218(7) 0.0150(7) 0.0080(6) 0.0061(6)
C9 0.0250(8) 0.0217(7) 0.0317(8) 0.0129(7) 0.0095(7) 0.0036(6)
C10 0.0218(7) 0.0243(7) 0.0220(7) 0.0108(6) 0.0051(6) 0.0025(6)

loop_
_atom_type_symbol
_atom_type_description
_atom_type_scat_dispersion_real
_atom_type_scat_dispersion_imag
_atom_type_scat_source
C C 0.0033 0.0016 'International Tables Vol C Tables 4.2.6.8 and 6.1.1.4'
H H 0.0000 0.0000 'International Tables Vol C Tables 4.2.6.8 and 6.1.1.4'
Br Br -0.2901 2.4595 'International Tables Vol C Tables 4.2.6.8 and 6.1.1.4'
N N 0.0061 0.0033 'International Tables Vol C Tables 4.2.6.8 and 6.1.1.4'
O O 0.0106 0.0060 'International Tables Vol C Tables 4.2.6.8 and 6.1.1.4'

loop_
_geom_angle_atom_site_label_1
_geom_angle_atom_site_label_2
_geom_angle_atom_site_label_3
_geom_angle_site_symmetry_3
_geom_angle
C3 O2 H2 . 117(3)
C6 O4 H4 . 111(3)
C8 O5 C9 . 109.83(12)
C7 N1 C10 . 110.85(12)
C7 N1 H1A . 108.4(14)
C10 N1 H1A . 108.2(14)
C7 N1 H1B . 111.2(14)
C10 N1 H1B . 106.4(14)
H1A N1 H1B . 112(2)
O1 C1 C2 . 124.51(13)
O1 C1 C3 2_776 117.41(12)
C2 C1 C3 2_776 118.08(12)
C3 C2 C1 . 122.63(13)
C3 C2 Br1 . 120.43(11)
C1 C2 Br1 . 116.90(10)
O2 C3 C2 . 127.81(13)
O2 C3 C1 2_776 112.98(12)
C2 C3 C1 2_776 119.21(12)
O3 C4 C5 . 124.27(14)
O3 C4 C6 2_565 118.48(14)
C5 C4 C6 2_565 117.24(12)
C6 C5 C4 . 122.82(13)
C6 C5 Br2 . 119.20(11)
C4 C5 Br2 . 117.98(10)
O4 C6 C5 . 123.69(14)
O4 C6 C4 2_565 116.35(13)
C5 C6 C4 2_565 119.94(13)
N1 C7 C8 . 109.14(13)
N1 C7 H7A . 109.9
C8 C7 H7A . 109.9
N1 C7 H7B . 109.9
C8 C7 H7B . 109.9
H7A C7 H7B . 108.3
O5 C8 C7 . 110.51(13)
O5 C8 H8A . 109.5
C7 C8 H8A . 109.5
O5 C8 H8B . 109.5
C7 C8 H8B . 109.5
H8A C8 H8B . 108.1
O5 C9 C10 . 111.18(13)
O5 C9 H9A . 109.4
C10 C9 H9A . 109.4
O5 C9 H9B . 109.4
C10 C9 H9B . 109.4
H9A C9 H9B . 108.0
N1 C10 C9 . 108.84(13)
N1 C10 H10A . 109.9
C9 C10 H10A . 109.9
N1 C10 H10B . 109.9
C9 C10 H10B . 109.9
H10A C10 H10B . 108.3

loop_
_geom_bond_atom_site_label_1
_geom_bond_atom_site_label_2
_geom_bond_site_symmetry_2
_geom_bond_distance
Br1 C2 . 1.8803(14)
Br2 C5 . 1.8769(14)
O1 C1 . 1.2299(17)
O2 C3 . 1.2931(17)
O2 H2 . 0.82(3)
O3 C4 . 1.2229(18)
O4 C6 . 1.2997(18)
O4 H4 . 0.82(3)
O5 C8 . 1.420(2)
O5 C9 . 1.425(2)
N1 C7 . 1.490(2)
N1 C10 . 1.493(2)
N1 H1A . 0.89(3)
N1 H1B . 0.86(3)
C1 C2 . 1.4394(19)
C1 C3 2_776 1.5283(19)
C2 C3 . 1.367(2)
C4 C5 . 1.442(2)
C4 C6 2_565 1.519(2)
C5 C6 . 1.363(2)
C7 C8 . 1.509(2)
C7 H7A . 0.9900
C7 H7B . 0.9900
C8 H8A . 0.9900
C8 H8B . 0.9900
C9 C10 . 1.508(2)
C9 H9A . 0.9900
C9 H9B . 0.9900
C10 H10A . 0.9900
C10 H10B . 0.9900

loop_
_geom_hbond_atom_site_label_D
_geom_hbond_atom_site_label_H
_geom_hbond_atom_site_label_A
_geom_hbond_site_symmetry_A
_geom_hbond_distance_DH
_geom_hbond_distance_HA
_geom_hbond_distance_DA
_geom_hbond_angle_DHA
_geom_hbond_publ_flag
N1 H1A O4 . 0.89(3) 2.02(3) 2.890(2) 167(2) y
N1 H1B O1 1_445 0.86(3) 2.16(3) 2.938(2) 150(2) y
N1 H1B O2 2_666 0.86(3) 2.28(3) 2.964(2) 136(2) y
O2 H2 O4 . 0.82(3) 1.79(4) 2.5224(16) 148(5) y
O2 H2 O3 2_565 0.82(3) 2.55(4) 3.0678(18) 122(4) y
O4 H4 O2 . 0.82(3) 1.80(4) 2.5224(16) 147(4) y
C7 H7A O4 2_666 0.99 2.55 3.402(2) 145 y
C10 H10B Br2 2_555 0.99 2.91 3.8946(17) 174 y

loop_
_geom_torsion_atom_site_label_1
_geom_torsion_atom_site_label_2
_geom_torsion_atom_site_label_3
_geom_torsion_atom_site_label_4
_geom_torsion_site_symmetry_1
_geom_torsion_site_symmetry_4
_geom_torsion
O1 C1 C2 C3 . . 177.30(14)
C3 C1 C2 C3 2_776 . -3.3(2)
O1 C1 C2 Br1 . . -0.20(19)
C3 C1 C2 Br1 2_776 . 179.24(9)
C1 C2 C3 O2 . . -176.48(14)
Br1 C2 C3 O2 . . 0.9(2)
C1 C2 C3 C1 . 2_776 3.3(2)
Br1 C2 C3 C1 . 2_776 -179.29(9)
O3 C4 C5 C6 . . -178.51(15)
C6 C4 C5 C6 2_565 . 0.5(2)
O3 C4 C5 Br2 . . 2.7(2)
C6 C4 C5 Br2 2_565 . -178.27(10)
C4 C5 C6 O4 . . -178.95(14)
Br2 C5 C6 O4 . . -0.2(2)
C4 C5 C6 C4 . 2_565 -0.5(2)
Br2 C5 C6 C4 . 2_565 178.25(10)
C10 N1 C7 C8 . . -55.03(17)
C9 O5 C8 C7 . . -62.46(17)
N1 C7 C8 O5 . . 58.77(17)
C8 O5 C9 C10 . . 62.31(18)
C7 N1 C10 C9 . . 54.35(17)
O5 C9 C10 N1 . . -57.76(19)

_cod_database_fobs_code 2241105
